data_7107079
loop_
_publ_author_name
'Osamu Ohno'
'Tatsuhiko Chiba'
'Seiji Todoroki'
'Hideaki Yoshimura'
'Norihito Maru'
'Ken Maekawa'
'Hiroshi Imagawa'
'Kaoru Yamada'
'Atsushi Wakamiya'
'Kiyotake Suenaga'
'Daisuke Uemura'

_publ_section_title
;
 Halichonines A, B, and C, Novel Cytotoxic Alkaloids from the Marine
 Sponge <i>Halichondria okadai</i> Kadota
;
_journal_name_full Chem.Commun.
_journal_page_first 12453
_journal_paper_doi 10.1039/c1cc15557a
_journal_volume 47
_journal_year 2011
_chemical_formula_sum 'C58 H108 Cl4 N4 O5'
_chemical_formula_weight 1083.28
_chemical_name_common 'Halichonine B HCl complex'
_chemical_name_systematic
;
?
;
_space_group_IT_number 4
_symmetry_cell_setting monoclinic
_symmetry_space_group_name_Hall 'P 2yb'
_symmetry_space_group_name_H-M 'P 1 21 1'
_atom_sites_solution_hydrogens geom
_atom_sites_solution_primary direct
_atom_sites_solution_secondary difmap
_audit_creation_method SHELXL-97
_cell_angle_alpha 90.00
_cell_angle_beta 98.098(17)
_cell_angle_gamma 90.00
_cell_formula_units_Z 2
_cell_length_a 18.130(8)
_cell_length_b 6.686(5)
_cell_length_c 27.098(17)
_cell_measurement_temperature 173(2)
_cell_volume 3252(3)
_computing_molecular_graphics 'ORTEP 3 for windows'
_computing_structure_refinement 'SHELXL-97 (Sheldrick, 1997)'
_computing_structure_solution 'SHELXS-97 (Sheldrick, 1990)'
_diffrn_ambient_temperature 173(2)
_diffrn_measured_fraction_theta_full 0.800
_diffrn_measured_fraction_theta_max 0.800
_diffrn_measurement_device_type
;
Saturn70 CCD (4x4 bin mode) with MicroMax-007
;
_diffrn_radiation_monochromator graphite
_diffrn_radiation_source 'fine-focus sealed tube'
_diffrn_radiation_type MoKa
_diffrn_radiation_wavelength 0.71069
_diffrn_reflns_av_R_equivalents 0.0932
_diffrn_reflns_av_sigmaI/netI 0.1663
_diffrn_reflns_limit_h_max 19
_diffrn_reflns_limit_h_min -20
_diffrn_reflns_limit_k_max 7
_diffrn_reflns_limit_k_min -6
_diffrn_reflns_limit_l_max 31
_diffrn_reflns_limit_l_min -32
_diffrn_reflns_number 12434
_diffrn_reflns_theta_full 25.00
_diffrn_reflns_theta_max 25.00
_diffrn_reflns_theta_min 1.13
_exptl_absorpt_coefficient_mu 0.227
_exptl_absorpt_correction_T_max 0.9977
_exptl_absorpt_correction_T_min 0.9777
_exptl_absorpt_correction_type multi-scan
_exptl_absorpt_process_details 'Jacobson, R. (1998) Private communication'
_exptl_crystal_colour colorless
_exptl_crystal_density_diffrn 1.106
_exptl_crystal_density_method 'not measured'
_exptl_crystal_description plate
_exptl_crystal_F_000 1184
_exptl_crystal_size_max 0.10
_exptl_crystal_size_mid 0.05
_exptl_crystal_size_min 0.01
_refine_diff_density_max 0.398
_refine_diff_density_min -0.277
_refine_diff_density_rms 0.077
_refine_ls_abs_structure_details 'Flack H D (1983), Acta Cryst. A39, 876-881'
_refine_ls_abs_structure_Flack 0.1(2)
_refine_ls_extinction_coef none
_refine_ls_extinction_method none
_refine_ls_goodness_of_fit_ref 1.128
_refine_ls_hydrogen_treatment constr
_refine_ls_matrix_type full
_refine_ls_number_parameters 663
_refine_ls_number_reflns 7432
_refine_ls_number_restraints 60
_refine_ls_restrained_S_all 1.125
_refine_ls_R_factor_all 0.2588
_refine_ls_R_factor_gt 0.1352
_refine_ls_shift/su_max 0.078
_refine_ls_shift/su_mean 0.015
_refine_ls_structure_factor_coef Fsqd
_refine_ls_weighting_details 'calc w=1/[?^2^(Fo^2^)+(0.2000P)^2^+0.0000P] where P=(Fo^2^+2Fc^2^)/3'
_refine_ls_weighting_scheme calc
_refine_ls_wR_factor_gt 0.3374
_refine_ls_wR_factor_ref 0.4198
_reflns_number_gt 2908
_reflns_number_total 7432
_reflns_threshold_expression >2sigma(I)
_cod_data_source_file c1cc15557a.txt
_cod_data_source_block halichob
_cod_original_sg_symbol_H-M P21
_cod_database_code 7107079

loop_
_symmetry_equiv_pos_as_xyz
'x, y, z'
'-x, y+1/2, -z'

loop_
_atom_site_label
_atom_site_type_symbol
_atom_site_fract_x
_atom_site_fract_y
_atom_site_fract_z
_atom_site_U_iso_or_equiv
_atom_site_adp_type
_atom_site_occupancy
_atom_site_symmetry_multiplicity
_atom_site_calc_flag
_atom_site_refinement_flags
_atom_site_disorder_assembly
_atom_site_disorder_group
C1 C -0.2862(12) 0.530(3) 0.1070(6) 0.099(6) Uani 1 1 d . . .
H1 H -0.2419 0.6139 0.1179 0.119 Uiso 1 1 calc R . .
H2 H -0.2730 0.4336 0.0820 0.119 Uiso 1 1 calc R . .
C2 C -0.3077 0.4122 0.1532 0.146 Uani 1 1 d . . .
H3 H -0.3502 0.3213 0.1432 0.176 Uiso 1 1 calc R . .
H4 H -0.2649 0.3332 0.1696 0.176 Uiso 1 1 calc R . .
C3 C -0.3287(13) 0.577(4) 0.1875(9) 0.146(9) Uani 1 1 d . . .
H5 H -0.3323 0.5185 0.2206 0.175 Uiso 1 1 calc R . .
H6 H -0.2880 0.6773 0.1920 0.175 Uiso 1 1 calc R . .
C4 C -0.3925(11) 0.672(4) 0.1715(7) 0.110(6) Uani 1 1 d U . .
C5 C -0.3812(9) 0.787(3) 0.1211(6) 0.096(5) Uani 1 1 d U . .
H87 H -0.3410 0.8864 0.1322 0.116 Uiso 1 1 calc R . .
C6 C -0.4447(11) 0.912(4) 0.1015(8) 0.129(8) Uani 1 1 d U . .
H7 H -0.4911 0.8319 0.0995 0.154 Uiso 1 1 calc R . .
H8 H -0.4488 1.0253 0.1243 0.154 Uiso 1 1 calc R . .
C7 C -0.4366(11) 0.986(2) 0.0529(9) 0.098(6) Uani 1 1 d . . .
H88 H -0.4745 1.0725 0.0374 0.117 Uiso 1 1 calc R . .
C8 C -0.3827(10) 0.946(4) 0.0285(7) 0.109(6) Uani 1 1 d U . .
C9 C -0.3246(9) 0.797(3) 0.0452(6) 0.100(5) Uani 1 1 d U . .
H89 H -0.2810 0.8740 0.0623 0.120 Uiso 1 1 calc R . .
C10 C -0.3487(10) 0.661(3) 0.0833(9) 0.110(6) Uani 1 1 d U . .
C11 C -0.2943(9) 0.664(3) 0.0059(6) 0.103(6) Uani 1 1 d . . .
H9 H -0.2857 0.5269 0.0190 0.123 Uiso 1 1 calc R . .
H10 H -0.3310 0.6581 -0.0248 0.123 Uiso 1 1 calc R . .
N1 N -0.2236(7) 0.751(3) -0.0055(5) 0.103(5) Uani 1 1 d . . .
H400 H -0.2279 0.8899 -0.0055 0.124 Uiso 1 1 calc R . .
C12 C -0.2087(10) 0.683(3) -0.0585(6) 0.098(6) Uani 1 1 d . . .
H11 H -0.1592 0.7312 -0.0645 0.117 Uiso 1 1 calc R . .
H12 H -0.2084 0.5349 -0.0600 0.117 Uiso 1 1 calc R . .
C13 C -0.2646(11) 0.759(4) -0.0966(6) 0.118(8) Uani 1 1 d . . .
H90 H -0.2620 0.8982 -0.1029 0.142 Uiso 1 1 calc R . .
C14 C -0.3172(11) 0.666(4) -0.1232(8) 0.108(6) Uani 1 1 d U . .
C15 C -0.1623(11) 0.696(4) 0.0319(7) 0.121(7) Uani 1 1 d . . .
H13 H -0.1621 0.5478 0.0341 0.145 Uiso 1 1 calc R . .
H14 H -0.1738 0.7466 0.0643 0.145 Uiso 1 1 calc R . .
C16 C -0.0848(10) 0.760(3) 0.0271(6) 0.095(6) Uani 1 1 d . . .
H15 H -0.0837 0.9027 0.0176 0.114 Uiso 1 1 calc R . .
H16 H -0.0642 0.6787 0.0018 0.114 Uiso 1 1 calc R . .
C17 C -0.0399(9) 0.725(4) 0.0802(7) 0.112(7) Uani 1 1 d U . .
H17 H -0.0611 0.8097 0.1046 0.135 Uiso 1 1 calc R . .
H18 H -0.0453 0.5835 0.0899 0.135 Uiso 1 1 calc R . .
C18 C 0.0363(9) 0.769(3) 0.0822(8) 0.109(6) Uani 1 1 d U . .
H19 H 0.0422 0.9142 0.0761 0.131 Uiso 1 1 calc R . .
H20 H 0.0565 0.6955 0.0554 0.131 Uiso 1 1 calc R . .
N2 N 0.0794(8) 0.716(3) 0.1309(4) 0.104(5) Uani 1 1 d . . .
H26 H 0.0578 0.7781 0.1555 0.125 Uiso 1 1 calc R . .
H27 H 0.0749 0.5800 0.1353 0.125 Uiso 1 1 calc R . .
C19 C 0.1580(9) 0.765(4) 0.1380(6) 0.107(7) Uani 1 1 d . . .
H21 H 0.1637 0.9123 0.1402 0.128 Uiso 1 1 calc R . .
H22 H 0.1803 0.7189 0.1087 0.128 Uiso 1 1 calc R . .
C20 C 0.1981(12) 0.675(4) 0.1827(8) 0.123(7) Uani 1 1 d U . .
H91 H 0.2050 0.5349 0.1803 0.148 Uiso 1 1 calc R . .
C21 C 0.2246(11) 0.746(4) 0.2227(6) 0.110(6) Uani 1 1 d U . .
C22 C -0.4613(10) 0.580(3) 0.1685(7) 0.104(6) Uani 1 1 d . . .
H279 H -0.5005 0.6750 0.1559 0.156 Uiso 1 1 calc R . .
H280 H -0.4691 0.5330 0.2016 0.156 Uiso 1 1 calc R . .
H281 H -0.4629 0.4653 0.1457 0.156 Uiso 1 1 calc R . .
C23 C -0.3925(13) 0.852(5) 0.2111(10) 0.167(10) Uani 1 1 d U . .
H282 H -0.4369 0.9352 0.2021 0.250 Uiso 1 1 calc R . .
H283 H -0.3478 0.9344 0.2106 0.250 Uiso 1 1 calc R . .
H284 H -0.3927 0.7971 0.2445 0.250 Uiso 1 1 calc R . .
C24 C -0.4135(10) 0.529(4) 0.0566(8) 0.138(9) Uani 1 1 d U . .
H29 H -0.4298 0.4346 0.0805 0.207 Uiso 1 1 calc R . .
H30 H -0.3960 0.4545 0.0293 0.207 Uiso 1 1 calc R . .
H31 H -0.4554 0.6146 0.0431 0.207 Uiso 1 1 calc R . .
C25 C -0.3805(12) 1.042(4) -0.0213(7) 0.131(8) Uani 1 1 d U . .
H228 H -0.4249 1.1251 -0.0300 0.197 Uiso 1 1 calc R . .
H229 H -0.3796 0.9372 -0.0466 0.197 Uiso 1 1 calc R . .
H230 H -0.3358 1.1246 -0.0200 0.197 Uiso 1 1 calc R . .
C26 C -0.3670(11) 0.774(5) -0.1648(7) 0.183(14) Uani 1 1 d . . .
H291 H -0.4041 0.6800 -0.1813 0.274 Uiso 1 1 calc R . .
H292 H -0.3367 0.8255 -0.1891 0.274 Uiso 1 1 calc R . .
H293 H -0.3924 0.8849 -0.1507 0.274 Uiso 1 1 calc R . .
C27 C -0.3282(11) 0.433(3) -0.1156(9) 0.133(8) Uani 1 1 d U . .
H294 H -0.3708 0.3858 -0.1390 0.199 Uiso 1 1 calc R . .
H295 H -0.3374 0.4079 -0.0814 0.199 Uiso 1 1 calc R . .
H296 H -0.2831 0.3615 -0.1217 0.199 Uiso 1 1 calc R . .
C28 C 0.2233(12) 0.960(5) 0.2339(9) 0.140(8) Uani 1 1 d . . .
H297 H 0.2468 0.9829 0.2682 0.210 Uiso 1 1 calc R . .
H298 H 0.1715 1.0065 0.2300 0.210 Uiso 1 1 calc R . .
H299 H 0.2505 1.0331 0.2109 0.210 Uiso 1 1 calc R . .
C29 C 0.2694(10) 0.610(4) 0.2618(7) 0.129(8) Uani 1 1 d U . .
H300 H 0.2867 0.6887 0.2917 0.193 Uiso 1 1 calc R . .
H301 H 0.3124 0.5554 0.2481 0.193 Uiso 1 1 calc R . .
H302 H 0.2376 0.5008 0.2703 0.193 Uiso 1 1 calc R . .
C30 C 0.3737(11) 0.123(5) 0.3366(8) 0.143(9) Uani 1 1 d . . .
H41 H 0.3391 0.0208 0.3465 0.172 Uiso 1 1 calc R . .
H42 H 0.3438 0.2243 0.3159 0.172 Uiso 1 1 calc R . .
C31 C 0.4261(11) 0.028(4) 0.3068(9) 0.129(7) Uani 1 1 d U . .
H43 H 0.3984 -0.0369 0.2769 0.154 Uiso 1 1 calc R . .
H44 H 0.4557 -0.0762 0.3268 0.154 Uiso 1 1 calc R . .
C32 C 0.4771(12) 0.189(4) 0.2915(8) 0.137(8) Uani 1 1 d U . .
H45 H 0.5071 0.1342 0.2669 0.165 Uiso 1 1 calc R . .
H46 H 0.4467 0.3007 0.2755 0.165 Uiso 1 1 calc R . .
C33 C 0.5247(14) 0.262(4) 0.3328(8) 0.137(8) Uani 1 1 d . . .
C34 C 0.4720(11) 0.361(4) 0.3670(6) 0.112(7) Uani 1 1 d . . .
H98 H 0.4443 0.4698 0.3469 0.134 Uiso 1 1 calc R . .
C35 C 0.5136(13) 0.457(5) 0.4111(7) 0.146(10) Uani 1 1 d . . .
H47 H 0.5472 0.3562 0.4293 0.176 Uiso 1 1 calc R . .
H48 H 0.5452 0.5637 0.3999 0.176 Uiso 1 1 calc R . .
C36 C 0.4694(15) 0.539(4) 0.4440(8) 0.126(8) Uani 1 1 d . . .
H99 H 0.4928 0.6278 0.4689 0.151 Uiso 1 1 calc R . .
C37 C 0.3985(16) 0.505(5) 0.4434(7) 0.151(10) Uani 1 1 d U . .
C38 C 0.3601(11) 0.357(3) 0.4049(6) 0.094(5) Uani 1 1 d U . .
H343 H 0.3343 0.4384 0.3768 0.113 Uiso 1 1 calc R . .
C39 C 0.4142(11) 0.223(4) 0.3830(6) 0.103(6) Uani 1 1 d . . .
C40 C 0.3001(9) 0.232(3) 0.4244(6) 0.105(6) Uani 1 1 d U . .
H49 H 0.3014 0.0959 0.4105 0.126 Uiso 1 1 calc R . .
H50 H 0.3127 0.2213 0.4611 0.126 Uiso 1 1 calc R . .
N3 N 0.2242(8) 0.308(3) 0.4131(5) 0.110(5) Uani 1 1 d U . .
H68 H 0.2272 0.4471 0.4152 0.132 Uiso 1 1 calc R . .
C41 C 0.1702(12) 0.244(5) 0.4469(8) 0.166(11) Uani 1 1 d . . .
H51 H 0.1649 0.0963 0.4457 0.199 Uiso 1 1 calc R . .
H52 H 0.1207 0.3035 0.4356 0.199 Uiso 1 1 calc R . .
C42 C 0.1982(13) 0.311(5) 0.5015(8) 0.145(9) Uani 1 1 d . . .
H344 H 0.1942 0.4506 0.5073 0.174 Uiso 1 1 calc R . .
C43 C 0.2245(17) 0.214(6) 0.5385(9) 0.171(13) Uani 1 1 d . . .
C46 C 0.0866(10) 0.312(4) 0.2912(7) 0.121(7) Uani 1 1 d U A .
H53 H 0.1123 0.4168 0.2741 0.145 Uiso 1 1 calc R . .
H54 H 0.1000 0.1803 0.2784 0.145 Uiso 1 1 calc R . .
C47 C 0.0104(10) 0.340(3) 0.2808(6) 0.090(5) Uani 1 1 d DU . .
H333 H -0.0006 0.4826 0.2858 0.108 Uiso 0.76(3) 1 calc PR A 1
H334 H -0.0135 0.2620 0.3053 0.108 Uiso 0.76(3) 1 calc PR A 1
H335 H -0.0043 0.4510 0.3014 0.108 Uiso 0.24(3) 1 calc PR A 2
H336 H -0.0150 0.2170 0.2902 0.108 Uiso 0.24(3) 1 calc PR A 2
N4B N -0.016(4) 0.387(13) 0.224(3) 0.095(12) Uani 0.24(3) 1 d PDU A 2
H103 H -0.0158 0.5210 0.2161 0.114 Uiso 0.24(3) 1 calc PR A 2
H106 H 0.0058 0.3105 0.2022 0.114 Uiso 0.24(3) 1 calc PR A 2
C51 C 0.5881(13) 0.127(5) 0.3585(9) 0.178(12) Uani 1 1 d . . .
H303 H 0.6175 0.2014 0.3856 0.266 Uiso 1 1 calc R . .
H304 H 0.6202 0.0865 0.3341 0.266 Uiso 1 1 calc R . .
H305 H 0.5666 0.0082 0.3721 0.266 Uiso 1 1 calc R . .
C52 C 0.5663(11) 0.461(5) 0.3125(9) 0.174(12) Uani 1 1 d . . .
H306 H 0.6011 0.5175 0.3398 0.262 Uiso 1 1 calc R . .
H307 H 0.5287 0.5609 0.3002 0.262 Uiso 1 1 calc R . .
H308 H 0.5936 0.4207 0.2853 0.262 Uiso 1 1 calc R . .
C53 C 0.4484(14) 0.064(4) 0.4206(10) 0.158(10) Uani 1 1 d . . .
H309 H 0.4762 0.1309 0.4497 0.238 Uiso 1 1 calc R . .
H310 H 0.4822 -0.0214 0.4049 0.238 Uiso 1 1 calc R . .
H311 H 0.4086 -0.0173 0.4312 0.238 Uiso 1 1 calc R . .
C54 C 0.3537(14) 0.588(3) 0.4801(8) 0.139(8) Uani 1 1 d . . .
H401 H 0.3021 0.5420 0.4724 0.208 Uiso 1 1 calc R . .
H402 H 0.3549 0.7348 0.4787 0.208 Uiso 1 1 calc R . .
H403 H 0.3745 0.5437 0.5137 0.208 Uiso 1 1 calc R . .
C55 C 0.2472(17) 0.316(5) 0.5875(9) 0.196(13) Uani 1 1 d . . .
H285 H 0.2648 0.2159 0.6129 0.293 Uiso 1 1 calc R . .
H286 H 0.2044 0.3873 0.5973 0.293 Uiso 1 1 calc R . .
H287 H 0.2873 0.4113 0.5843 0.293 Uiso 1 1 calc R . .
C58A C -0.1710(17) 0.543(5) 0.2956(12) 0.135(13) Uani 0.76(3) 1 d PD A 1
H319 H -0.1974 0.5890 0.3227 0.202 Uiso 0.76(3) 1 calc PR A 1
H320 H -0.1913 0.6118 0.2646 0.202 Uiso 0.76(3) 1 calc PR A 1
H321 H -0.1179 0.5743 0.3038 0.202 Uiso 0.76(3) 1 calc PR A 1
Cl2 Cl 0.0610(3) 0.2537(8) 0.13516(18) 0.1102(16) Uani 1 1 d . . .
Cl3 Cl 0.2032(4) 0.7561(12) 0.3932(2) 0.169(3) Uani 1 1 d . . .
Cl4 Cl -0.0026(3) 0.8142(10) 0.2235(2) 0.133(2) Uani 1 1 d . . .
Cl1 Cl 0.1906(3) 0.6988(9) 0.00878(18) 0.1141(17) Uani 1 1 d . . .
C45 C 0.1105(11) 0.323(3) 0.3437(7) 0.114(7) Uani 1 1 d U . .
H75 H 0.0782 0.2347 0.3609 0.137 Uiso 1 1 calc R A .
H76 H 0.1037 0.4613 0.3551 0.137 Uiso 1 1 calc R . .
C44 C 0.1957(9) 0.258(3) 0.3601(6) 0.105(6) Uani 1 1 d . A .
H77 H 0.2004 0.1124 0.3552 0.126 Uiso 1 1 calc R . .
H78 H 0.2271 0.3264 0.3381 0.126 Uiso 1 1 calc R . .
C56 C 0.242(2) -0.007(5) 0.5384(10) 0.210(17) Uani 1 1 d . . .
H288 H 0.2612 -0.0503 0.5724 0.315 Uiso 1 1 calc R . .
H289 H 0.2806 -0.0312 0.5168 0.315 Uiso 1 1 calc R . .
H290 H 0.1974 -0.0823 0.5259 0.315 Uiso 1 1 calc R . .
C50A C -0.181(3) 0.323(6) 0.2890(17) 0.16(2) Uani 0.76(3) 1 d PD A 1
C49A C -0.1507(11) 0.251(5) 0.2493(10) 0.110(11) Uani 0.76(3) 1 d PD A 1
H337 H -0.1626 0.1148 0.2428 0.131 Uiso 0.76(3) 1 calc PR A 1
C57A C -0.2249(19) 0.158(8) 0.3068(15) 0.23(3) Uani 0.76(3) 1 d PD A 1
H322 H -0.2490 0.2043 0.3349 0.349 Uiso 0.76(3) 1 calc PR A 1
H323 H -0.1918 0.0454 0.3176 0.349 Uiso 0.76(3) 1 calc PR A 1
H324 H -0.2630 0.1137 0.2797 0.349 Uiso 0.76(3) 1 calc PR A 1
C48A C -0.1037(11) 0.335(4) 0.2140(9) 0.092(10) Uani 0.76(3) 1 d PD A 1
H338 H -0.1092 0.4818 0.2125 0.110 Uiso 0.76(3) 1 calc PR A 1
H339 H -0.1199 0.2800 0.1802 0.110 Uiso 0.76(3) 1 calc PR A 1
O1 O 0.8850(7) 0.180(2) 0.1002(4) 0.132(5) Uani 1 1 d . . .
O3 O 0.0365(17) 0.820(4) 0.3402(8) 0.269(13) Uani 1 1 d . . .
O2 O 0.8332(13) 0.899(4) 0.1583(8) 0.221(10) Uani 1 1 d . . .
O4 O -0.050(2) 1.155(7) 0.4218(17) 0.370(19) Uani 1 1 d U . .
O5 O -0.037(3) 0.589(10) 0.405(2) 0.48(3) Uani 1 1 d U . .
C49B C -0.142(2) 0.462(7) 0.2493(16) 0.045(17) Uiso 0.24(3) 1 d PD A 2
H340 H -0.1483 0.5945 0.2365 0.053 Uiso 0.24(3) 1 calc PR A 2
C50B C -0.180(5) 0.381(9) 0.284(3) 0.06(3) Uiso 0.24(3) 1 d PD A 2
C48B C -0.091(4) 0.310(9) 0.235(4) 0.08(3) Uiso 0.24(3) 1 d PD A 2
H341 H -0.1154 0.2404 0.2047 0.098 Uiso 0.24(3) 1 calc PR A 2
H342 H -0.0818 0.2100 0.2619 0.098 Uiso 0.24(3) 1 calc PR A 2
C57B C -0.181(4) 0.158(9) 0.285(3) 0.08(3) Uiso 0.24(3) 1 d PD A 2
H327 H -0.2092 0.1130 0.3117 0.124 Uiso 0.24(3) 1 calc PR A 2
H328 H -0.1303 0.1073 0.2917 0.124 Uiso 0.24(3) 1 calc PR A 2
H329 H -0.2056 0.1072 0.2530 0.124 Uiso 0.24(3) 1 calc PR A 2
C58B C -0.239(4) 0.475(11) 0.309(3) 0.12(3) Uiso 0.24(3) 1 d PD A 2
H330 H -0.2545 0.3816 0.3341 0.177 Uiso 0.24(3) 1 calc PR A 2
H331 H -0.2826 0.5068 0.2847 0.177 Uiso 0.24(3) 1 calc PR A 2
H332 H -0.2201 0.5978 0.3262 0.177 Uiso 0.24(3) 1 calc PR A 2
N4A N -0.0240(11) 0.281(4) 0.2305(7) 0.094(7) Uani 0.76(3) 1 d PDU A 1
H104 H -0.0197 0.1446 0.2280 0.113 Uiso 0.76(3) 1 calc PR A 1
H105 H 0.0038 0.3370 0.2082 0.113 Uiso 0.76(3) 1 calc PR A 1

loop_
_atom_site_aniso_label
_atom_site_aniso_U_11
_atom_site_aniso_U_22
_atom_site_aniso_U_33
_atom_site_aniso_U_23
_atom_site_aniso_U_13
_atom_site_aniso_U_12
C1 0.157(18) 0.085(13) 0.058(10) 0.004(9) 0.025(11) 0.031(12)
C2 0.203 0.120 0.121 0.059 0.042 0.104
C3 0.102(18) 0.20(3) 0.14(2) 0.037(18) 0.027(15) -0.002(17)
C4 0.060(12) 0.19(2) 0.078(12) 0.016(12) 0.013(10) 0.020(15)
C5 0.094(12) 0.112(15) 0.085(12) -0.005(10) 0.021(9) 0.007(10)
C6 0.095(15) 0.19(3) 0.100(16) -0.033(16) 0.022(12) 0.045(13)
C7 0.115(17) 0.050(11) 0.129(18) -0.019(11) 0.015(15) 0.025(10)
C8 0.043(10) 0.20(2) 0.077(11) -0.004(11) -0.001(10) 0.018(11)
C9 0.073(12) 0.147(17) 0.084(12) -0.025(13) 0.025(9) 0.012(10)
C10 0.084(12) 0.090(14) 0.162(19) -0.030(12) 0.040(12) 0.012(11)
C11 0.077(12) 0.150(18) 0.082(12) -0.004(12) 0.017(10) -0.002(12)
N1 0.081(10) 0.153(15) 0.070(9) 0.006(10) -0.004(8) -0.036(10)
C12 0.124(15) 0.105(15) 0.066(11) -0.015(10) 0.019(11) 0.004(12)
C13 0.098(13) 0.21(2) 0.041(9) 0.010(14) -0.005(9) -0.017(16)
C14 0.083(13) 0.149(15) 0.088(13) -0.014(13) -0.007(11) -0.008(13)
C15 0.097(15) 0.17(2) 0.089(13) -0.011(14) -0.002(12) -0.020(15)
C16 0.122(15) 0.063(12) 0.105(14) 0.021(10) 0.031(11) 0.025(11)
C17 0.080(9) 0.144(19) 0.102(13) 0.023(14) -0.022(10) -0.020(12)
C18 0.077(9) 0.106(16) 0.137(17) -0.006(14) -0.004(11) 0.011(11)
N2 0.118(13) 0.140(14) 0.051(8) 0.003(9) 0.002(8) 0.012(11)
C19 0.065(12) 0.19(2) 0.060(11) -0.005(13) -0.007(8) 0.009(13)
C20 0.145(18) 0.15(2) 0.078(13) -0.024(13) 0.011(13) -0.012(15)
C21 0.130(16) 0.15(2) 0.056(10) -0.038(10) 0.028(9) 0.013(13)
C22 0.090(14) 0.115(16) 0.112(16) -0.006(12) 0.028(12) -0.023(11)
C23 0.127(19) 0.23(3) 0.15(2) -0.033(17) 0.046(17) -0.005(18)
C24 0.070(12) 0.22(3) 0.130(18) -0.076(17) 0.031(13) -0.007(12)
C25 0.116(16) 0.19(2) 0.090(13) 0.005(13) 0.020(12) -0.009(15)
C26 0.111(15) 0.35(4) 0.081(14) -0.08(2) -0.017(12) 0.05(2)
C27 0.101(15) 0.151(15) 0.156(19) -0.031(15) 0.048(14) -0.049(14)
C28 0.112(18) 0.19(3) 0.112(17) -0.005(19) -0.004(13) 0.016(17)
C29 0.086(14) 0.21(2) 0.082(14) -0.017(12) -0.002(10) -0.012(13)
C30 0.072(13) 0.26(3) 0.090(15) 0.005(17) 0.000(12) 0.003(16)
C31 0.096(15) 0.15(2) 0.142(19) 0.006(16) 0.017(15) 0.017(12)
C32 0.138(18) 0.18(2) 0.089(15) 0.044(16) 0.001(14) 0.002(15)
C33 0.16(2) 0.17(2) 0.084(14) -0.010(16) 0.004(16) -0.024(19)
C34 0.091(13) 0.19(2) 0.053(11) 0.006(13) 0.018(11) -0.015(14)
C35 0.132(19) 0.26(3) 0.050(12) 0.033(16) 0.014(14) -0.019(19)
C36 0.110(18) 0.20(2) 0.068(14) -0.013(14) 0.000(13) -0.041(16)
C37 0.14(2) 0.27(3) 0.043(12) -0.014(14) 0.004(13) -0.06(2)
C38 0.124(14) 0.110(14) 0.050(9) 0.029(9) 0.013(9) -0.013(10)
C39 0.104(14) 0.147(18) 0.055(10) 0.014(13) 0.002(10) 0.007(14)
C40 0.082(9) 0.152(19) 0.074(11) -0.013(12) -0.013(8) -0.037(10)
N3 0.108(10) 0.156(15) 0.064(9) -0.017(10) 0.010(8) -0.005(10)
C41 0.130(17) 0.26(3) 0.112(17) 0.00(2) 0.038(14) -0.02(2)
C42 0.16(2) 0.22(3) 0.060(14) -0.017(17) 0.031(14) -0.025(19)
C43 0.23(3) 0.23(4) 0.056(15) 0.01(2) 0.012(16) -0.07(3)
C46 0.095(10) 0.17(2) 0.097(10) -0.005(14) 0.001(10) -0.014(14)
C47 0.104(10) 0.066(11) 0.100(10) 0.018(10) 0.020(9) 0.001(10)
N4B 0.095(16) 0.10(2) 0.089(16) 0.001(15) 0.006(14) -0.003(15)
C51 0.131(18) 0.29(3) 0.104(17) 0.06(2) -0.016(14) 0.04(2)
C52 0.070(14) 0.32(4) 0.14(2) 0.06(2) 0.020(14) -0.024(18)
C53 0.16(2) 0.14(2) 0.16(2) 0.056(18) -0.015(18) -0.067(17)
C54 0.20(2) 0.13(2) 0.082(15) -0.006(13) -0.001(16) -0.044(16)
C55 0.28(4) 0.22(3) 0.10(2) 0.00(2) 0.10(2) -0.05(3)
C58A 0.16(3) 0.10(3) 0.14(3) -0.01(2) 0.02(2) 0.06(2)
Cl2 0.116(4) 0.118(4) 0.098(3) -0.005(3) 0.019(3) 0.005(3)
Cl3 0.197(6) 0.173(7) 0.129(5) 0.006(5) -0.004(4) -0.026(5)
Cl4 0.146(5) 0.146(5) 0.108(4) -0.009(4) 0.023(3) -0.003(4)
Cl1 0.111(4) 0.125(5) 0.102(4) -0.011(3) 0.004(3) -0.004(3)
C45 0.134(18) 0.135(17) 0.075(9) 0.011(12) 0.020(10) 0.029(14)
C44 0.096(13) 0.127(17) 0.084(13) 0.016(12) -0.015(9) -0.007(12)
C56 0.37(5) 0.14(3) 0.10(2) 0.031(19) -0.01(2) -0.09(3)
C50A 0.16(4) 0.18(6) 0.14(4) 0.03(4) 0.02(3) 0.09(4)
C49A 0.049(15) 0.11(2) 0.15(3) 0.03(2) -0.035(15) -0.027(15)
C57A 0.12(3) 0.45(9) 0.14(3) 0.06(4) 0.04(2) -0.01(4)
C48A 0.10(2) 0.13(3) 0.041(14) 0.027(15) -0.004(12) 0.004(16)
O1 0.144(11) 0.170(13) 0.083(9) -0.019(9) 0.020(7) 0.026(10)
O3 0.42(4) 0.22(2) 0.145(16) 0.039(17) -0.015(19) -0.11(3)
O2 0.22(2) 0.29(3) 0.168(17) -0.018(18) 0.063(15) -0.001(17)
O4 0.36(2) 0.37(3) 0.38(3) 0.039(18) 0.056(18) -0.027(18)
O5 0.46(3) 0.50(4) 0.49(3) -0.01(2) 0.08(2) 0.01(2)
N4A 0.092(11) 0.108(15) 0.085(9) 0.019(11) 0.023(8) 0.010(11)

loop_
_atom_type_symbol
_atom_type_description
_atom_type_scat_dispersion_real
_atom_type_scat_dispersion_imag
_atom_type_scat_source
C C 0.0033 0.0016 'International Tables Vol C Tables 4.2.6.8 and 6.1.1.4'
H H 0.0000 0.0000 'International Tables Vol C Tables 4.2.6.8 and 6.1.1.4'
N N 0.0061 0.0033 'International Tables Vol C Tables 4.2.6.8 and 6.1.1.4'
O O 0.0106 0.0060 'International Tables Vol C Tables 4.2.6.8 and 6.1.1.4'
Cl Cl 0.1484 0.1585 'International Tables Vol C Tables 4.2.6.8 and 6.1.1.4'

loop_
_geom_angle_atom_site_label_1
_geom_angle_atom_site_label_2
_geom_angle_atom_site_label_3
_geom_angle
C10 C1 C2 112.2(15)
C3 C2 C1 103.4(11)
C4 C3 C2 115(2)
C3 C4 C22 123(2)
C3 C4 C5 107.0(16)
C22 C4 C5 112.7(16)
C3 C4 C23 103(2)
C22 C4 C23 106.9(15)
C5 C4 C23 102.7(19)
C6 C5 C10 115.7(17)
C6 C5 C4 113.2(15)
C10 C5 C4 114.9(18)
C7 C6 C5 110.8(16)
C8 C7 C6 125.9(19)
C7 C8 C9 123.1(19)
C7 C8 C25 120(2)
C9 C8 C25 117.1(17)
C8 C9 C10 111.0(15)
C8 C9 C11 119.1(16)
C10 C9 C11 107.2(17)
C9 C10 C1 112.1(15)
C9 C10 C5 108.2(16)
C1 C10 C5 112.2(19)
C9 C10 C24 107(2)
C1 C10 C24 109.8(19)
C5 C10 C24 106.9(14)
N1 C11 C9 108.7(16)
C15 N1 C11 110.9(15)
C15 N1 C12 110.8(15)
C11 N1 C12 110.0(13)
C13 C12 N1 111.2(15)
C14 C13 C12 129(3)
C13 C14 C26 121(2)
C13 C14 C27 120(2)
C26 C14 C27 119(2)
N1 C15 C16 120.4(17)
C15 C16 C17 104.6(14)
C18 C17 C16 112.6(16)
C17 C18 N2 112.0(16)
C19 N2 C18 116.7(14)
N2 C19 C20 112.7(17)
C21 C20 C19 132(3)
C20 C21 C28 123(2)
C20 C21 C29 119(3)
C28 C21 C29 117.1(18)
C31 C30 C39 111.7(17)
C30 C31 C32 108(2)
C33 C32 C31 111.1(19)
C32 C33 C51 119(2)
C32 C33 C34 105(2)
C51 C33 C34 117.1(19)
C32 C33 C52 106(2)
C51 C33 C52 106(2)
C34 C33 C52 101.7(19)
C35 C34 C39 109.4(15)
C35 C34 C33 112.3(18)
C39 C34 C33 114.7(19)
C36 C35 C34 114.8(19)
C37 C36 C35 125(2)
C36 C37 C54 124(2)
C36 C37 C38 119(2)
C54 C37 C38 117(2)
C39 C38 C40 110.5(17)
C39 C38 C37 113.1(18)
C40 C38 C37 113.4(15)
C34 C39 C38 105.5(18)
C34 C39 C30 107.9(15)
C38 C39 C30 108.7(16)
C34 C39 C53 112.4(16)
C38 C39 C53 111.7(17)
C30 C39 C53 110(2)
N3 C40 C38 115.9(18)
C40 N3 C44 108.2(13)
C40 N3 C41 116.8(17)
C44 N3 C41 110.9(16)
N3 C41 C42 110.1(18)
C43 C42 C41 131(3)
C42 C43 C55 120(4)
C42 C43 C56 125(3)
C55 C43 C56 114(3)
C47 C46 C45 110.4(17)
C46 C47 N4A 115.8(16)
C46 C47 N4B 113(3)
N4A C47 N4B 28(3)
C48B N4B C47 85(5)
C46 C45 C44 114.0(15)
N3 C44 C45 113.2(15)
C49A C50A C57A 107(3)
C49A C50A C58A 113(3)
C57A C50A C58A 139(4)
C50A C49A C48A 136(3)
C49A C48A N4A 110(2)
C50B C49B C48B 108(5)
C49B C50B C57B 115(6)
C49B C50B C58B 128(6)
C57B C50B C58B 113(2)
C49B C48B N4B 116(5)
C47 N4A C48A 118.7(19)

loop_
_geom_bond_atom_site_label_1
_geom_bond_atom_site_label_2
_geom_bond_distance
C1 C10 1.50(3)
C1 C2 1.573(16)
C2 C3 1.53(3)
C3 C4 1.34(3)
C4 C22 1.38(2)
C4 C5 1.61(3)
C4 C23 1.61(3)
C5 C6 1.46(3)
C5 C10 1.51(2)
C6 C7 1.43(3)
C7 C8 1.28(2)
C8 C9 1.47(3)
C8 C25 1.50(3)
C9 C10 1.49(3)
C9 C11 1.55(2)
C10 C24 1.57(3)
C11 N1 1.48(2)
N1 C15 1.44(2)
N1 C12 1.57(2)
C12 C13 1.43(2)
C13 C14 1.27(2)
C14 C26 1.52(3)
C14 C27 1.59(3)
C15 C16 1.49(2)
C16 C17 1.57(2)
C17 C18 1.41(2)
C18 N2 1.48(2)
N2 C19 1.45(2)
C19 C20 1.45(3)
C20 C21 1.22(2)
C21 C28 1.46(3)
C21 C29 1.54(3)
C30 C31 1.48(3)
C30 C39 1.52(3)
C31 C32 1.52(3)
C32 C33 1.40(3)
C33 C51 1.55(3)
C33 C34 1.57(3)
C33 C52 1.66(3)
C34 C35 1.47(3)
C34 C39 1.50(3)
C35 C36 1.39(3)
C36 C37 1.30(3)
C37 C54 1.48(3)
C37 C38 1.53(3)
C38 C39 1.51(2)
C38 C40 1.52(2)
C39 C53 1.54(3)
C40 N3 1.46(2)
N3 C44 1.50(2)
N3 C41 1.50(2)
C41 C42 1.56(3)
C42 C43 1.23(4)
C43 C55 1.50(4)
C43 C56 1.51(5)
C46 C47 1.38(2)
C46 C45 1.43(2)
C47 N4A 1.469(17)
C47 N4B 1.58(8)
N4B C48B 1.51(2)
C58A C50A 1.49(2)
C45 C44 1.60(2)
C50A C49A 1.362(19)
C50A C57A 1.48(2)
C49A C48A 1.475(18)
C48A N4A 1.495(17)
C49B C50B 1.35(2)
C49B C48B 1.47(2)
C50B C57B 1.49(2)
C50B C58B 1.49(2)

loop_
_geom_torsion_atom_site_label_1
_geom_torsion_atom_site_label_2
_geom_torsion_atom_site_label_3
_geom_torsion_atom_site_label_4
_geom_torsion
C10 C1 C2 C3 -57.2(18)
C1 C2 C3 C4 70(2)
C2 C3 C4 C22 68(2)
C2 C3 C4 C5 -65(2)
C2 C3 C4 C23 -172.5(16)
C3 C4 C5 C6 -175(2)
C22 C4 C5 C6 47(2)
C23 C4 C5 C6 -68(2)
C3 C4 C5 C10 49(2)
C22 C4 C5 C10 -89(2)
C23 C4 C5 C10 156.5(17)
C10 C5 C6 C7 -36(3)
C4 C5 C6 C7 -171.2(18)
C5 C6 C7 C8 2(3)
C6 C7 C8 C9 7(3)
C6 C7 C8 C25 -178(2)
C7 C8 C9 C10 17(3)
C25 C8 C9 C10 -157.9(18)
C7 C8 C9 C11 142(2)
C25 C8 C9 C11 -33(3)
C8 C9 C10 C1 -170.7(16)
C11 C9 C10 C1 58(2)
C8 C9 C10 C5 -46(2)
C11 C9 C10 C5 -177.9(15)
C8 C9 C10 C24 69(2)
C11 C9 C10 C24 -62.8(18)
C2 C1 C10 C9 170.6(14)
C2 C1 C10 C5 49(2)
C2 C1 C10 C24 -70.1(19)
C6 C5 C10 C9 59(2)
C4 C5 C10 C9 -166.3(16)
C6 C5 C10 C1 -177.0(19)
C4 C5 C10 C1 -42(2)
C6 C5 C10 C24 -57(3)
C4 C5 C10 C24 78(2)
C8 C9 C11 N1 98(2)
C10 C9 C11 N1 -134.8(16)
C9 C11 N1 C15 81(2)
C9 C11 N1 C12 -156.0(15)
C15 N1 C12 C13 -172.8(19)
C11 N1 C12 C13 64(2)
N1 C12 C13 C14 -108(2)
C12 C13 C14 C26 -175.1(16)
C12 C13 C14 C27 1(3)
C11 N1 C15 C16 177.7(18)
C12 N1 C15 C16 55(3)
N1 C15 C16 C17 164.6(19)
C15 C16 C17 C18 177.2(19)
C16 C17 C18 N2 -174.0(16)
C17 C18 N2 C19 -176.7(18)
C18 N2 C19 C20 -169.5(17)
N2 C19 C20 C21 -108(3)
C19 C20 C21 C28 -3(4)
C19 C20 C21 C29 -175.6(19)
C39 C30 C31 C32 -60(3)
C30 C31 C32 C33 69(3)
C31 C32 C33 C51 70(3)
C31 C32 C33 C34 -64(3)
C31 C32 C33 C52 -170.7(19)
C32 C33 C34 C35 -177(2)
C51 C33 C34 C35 48(3)
C52 C33 C34 C35 -67(2)
C32 C33 C34 C39 58(2)
C51 C33 C34 C39 -77(3)
C52 C33 C34 C39 167.7(17)
C39 C34 C35 C36 -49(3)
C33 C34 C35 C36 -177(2)
C34 C35 C36 C37 14(4)
C35 C36 C37 C54 177(3)
C35 C36 C37 C38 2(4)
C36 C37 C38 C39 17(3)
C54 C37 C38 C39 -158(2)
C36 C37 C38 C40 144(2)
C54 C37 C38 C40 -31(3)
C35 C34 C39 C38 65(2)
C33 C34 C39 C38 -167.5(17)
C35 C34 C39 C30 -179(2)
C33 C34 C39 C30 -51(2)
C35 C34 C39 C53 -57(3)
C33 C34 C39 C53 70(2)
C40 C38 C39 C34 -177.8(14)
C37 C38 C39 C34 -49.6(19)
C40 C38 C39 C30 67(2)
C37 C38 C39 C30 -165.1(18)
C40 C38 C39 C53 -55(2)
C37 C38 C39 C53 73(2)
C31 C30 C39 C34 53(3)
C31 C30 C39 C38 166.9(19)
C31 C30 C39 C53 -70(2)
C39 C38 C40 N3 -137.1(16)
C37 C38 C40 N3 95(2)
C38 C40 N3 C44 78(2)
C38 C40 N3 C41 -156.3(19)
C40 N3 C41 C42 60(3)
C44 N3 C41 C42 -176(2)
N3 C41 C42 C43 -107(3)
C41 C42 C43 C55 -180(2)
C41 C42 C43 C56 5(5)
C45 C46 C47 N4A -165(2)
C45 C46 C47 N4B 165(4)
C46 C47 N4B C48B 157(3)
N4A C47 N4B C48B 55(4)
C47 C46 C45 C44 170.8(19)
C40 N3 C44 C45 176.6(17)
C41 N3 C44 C45 47(3)
C46 C45 C44 N3 168.5(19)
C57A C50A C49A C48A 178(3)
C58A C50A C49A C48A 8(6)
C50A C49A C48A N4A 98(4)
C48B C49B C50B C57B -20(11)
C48B C49B C50B C58B -179(9)
C50B C49B C48B N4B -144(8)
C47 N4B C48B C49B 93(8)
C46 C47 N4A C48A -171(2)
N4B C47 N4A C48A -81(6)
C49A C48A N4A C47 -56(3)
